data_7050987
loop_
_publ_author_name
'Mays, Martin J.'
'Golovko, Vladimir B.'
'Woods, Anthony D.'

_publ_section_title
;
Double Dehydration of a Diyne Diol Promoted by a Single
Co2(CO)6 Unit; Activation of an uncoordinated propargylic centre.
;
_journal_name_full 'New Journal of Chemistry'
_journal_year 2002
_chemical_formula_sum 'C43 H36 Co2 O4 P2'
_chemical_formula_weight 796.52
_space_group_IT_number 2
_symmetry_cell_setting triclinic
_symmetry_space_group_name_Hall '-P 1'
_symmetry_space_group_name_H-M 'P -1'
_cell_angle_alpha 104.381(2)
_cell_angle_beta 90.547(2)
_cell_angle_gamma 106.997(2)
_cell_formula_units_Z 4
_cell_length_a 12.2764(4)
_cell_length_b 15.3093(6)
_cell_length_c 21.7463(8)
_cell_measurement_temperature 180(2)
_cell_volume 3771.2(2)
_diffrn_ambient_temperature 180(2)
_exptl_crystal_density_diffrn 1.403
_cod_depositor_comments
;
The following automatic conversions were performed:
'_symmetry_cell_setting' value 'Triclinic' changed to 'triclinic'
according to '/home/saulius/struct/CIF-dictionaries/cif_core.dic'
dictionary named 'cif_core.dic' version 2.4.1 from 2010-06-29.

Automatic conversion script
Id: cif_fix_enum 1527 2010-12-29 10:47:43Z saulius 
;
_cod_database_code 7050987

loop_
_symmetry_equiv_pos_as_xyz
'x, y, z'
'-x, -y, -z'

loop_
_atom_site_label
_atom_site_type_symbol
_atom_site_fract_x
_atom_site_fract_y
_atom_site_fract_z
_atom_site_U_iso_or_equiv
_atom_site_adp_type
_atom_site_occupancy
_atom_site_symmetry_multiplicity
_atom_site_calc_flag
_atom_site_refinement_flags
_atom_site_disorder_assembly
_atom_site_disorder_group
Co1_1 Co 0.31153(4) 0.85805(4) 0.92481(2) 0.02559(14) Uani 1 1 d . . .
Co2_1 Co 0.14310(4) 0.74396(4) 0.95224(2) 0.02570(14) Uani 1 1 d . . .
P1_1 P 0.42302(8) 0.76501(7) 0.90742(5) 0.0256(2) Uani 1 1 d . . .
P2_1 P 0.21657(8) 0.62377(7) 0.93978(5) 0.0276(2) Uani 1 1 d . . .
O1_1 O 0.3762(2) 0.9994(2) 1.04817(14) 0.0465(8) Uani 1 1 d . . .
C1_1 C 0.3544(3) 0.9430(3) 1.0003(2) 0.0305(10) Uani 1 1 d . . .
O2_1 O 0.4150(3) 0.9694(2) 0.83762(15) 0.0547(9) Uani 1 1 d . . .
C2_1 C 0.3746(3) 0.9271(3) 0.8729(2) 0.0338(10) Uani 1 1 d . . .
O3_1 O -0.0981(2) 0.6356(2) 0.93888(14) 0.0514(8) Uani 1 1 d . . .
C3_1 C -0.0038(4) 0.6788(3) 0.94379(18) 0.0337(10) Uani 1 1 d . . .
O4_1 O 0.1701(3) 0.8391(2) 1.08834(14) 0.0517(8) Uani 1 1 d . . .
C4_1 C 0.1612(3) 0.8003(3) 1.0355(2) 0.0333(10) Uani 1 1 d . . .
C5_1 C 0.1255(3) 1.0085(3) 0.93656(18) 0.0325(10) Uani 1 1 d D . .
H5_1 H 0.2007 1.0419 0.9562 0.039 Uiso 1 1 calc R . .
C6_1 C 0.0381(3) 1.0565(3) 0.9273(2) 0.0377(11) Uani 1 1 d D . .
H6A_1 H 0.0636 1.0984 0.8987 0.045 Uiso 1 1 calc R . .
H6B_1 H 0.0234 1.0944 0.9686 0.045 Uiso 1 1 calc R . .
C7_1 C -0.0682(3) 0.9744(3) 0.8972(2) 0.0410(11) Uani 1 1 d D . .
H7A_1 H -0.0953 0.9818 0.8563 0.049 Uiso 1 1 calc R . .
H7B_1 H -0.1303 0.9726 0.9259 0.049 Uiso 1 1 calc R . .
C8_1 C -0.0348(3) 0.8831(3) 0.8859(2) 0.0383(11) Uani 1 1 d D . .
H8A_1 H -0.0848 0.8383 0.9072 0.046 Uiso 1 1 calc R . .
H8B_1 H -0.0402 0.8519 0.8398 0.046 Uiso 1 1 calc R . .
C9_1 C 0.0876(3) 0.9154(3) 0.91477(17) 0.0264(9) Uani 1 1 d D . .
C10_1 C 0.1518(3) 0.8496(3) 0.91400(17) 0.0255(9) Uani 1 1 d . . .
C11_1 C 0.1717(3) 0.7751(3) 0.87120(18) 0.0276(9) Uani 1 1 d . . .
C12_1 C 0.1467(3) 0.7312(3) 0.80542(19) 0.0279(9) Uani 1 1 d . . .
C13_1 C 0.1287(3) 0.6943(3) 0.7494(2) 0.0358(10) Uani 1 1 d . . .
C14_1 C 0.1098(4) 0.6515(4) 0.68197(19) 0.0461(12) Uani 1 1 d D . .
C15_1 C 0.0400(4) 0.5611(4) 0.6530(2) 0.0569(14) Uani 1 1 d D . .
H15_1 H -0.0082 0.5195 0.6743 0.068 Uiso 1 1 calc R . .
C16_1 C 0.0519(7) 0.5384(6) 0.5826(2) 0.106(3) Uani 1 1 d D . .
H16A_1 H -0.0239 0.5107 0.5580 0.127 Uiso 1 1 calc R . .
H16B_1 H 0.0970 0.4937 0.5705 0.127 Uiso 1 1 calc R . .
C17_1 C 0.1141(6) 0.6335(6) 0.5713(2) 0.108(3) Uani 1 1 d D . .
H17A_1 H 0.0603 0.6577 0.5513 0.129 Uiso 1 1 calc R . .
H17B_1 H 0.1756 0.6278 0.5429 0.129 Uiso 1 1 calc R . .
C18_1 C 0.1641(4) 0.6997(4) 0.6361(2) 0.0735(17) Uani 1 1 d D . .
H18A_1 H 0.2480 0.7123 0.6410 0.088 Uiso 1 1 calc R . .
H18B_1 H 0.1477 0.7607 0.6417 0.088 Uiso 1 1 calc R . .
C19_1 C 0.3328(3) 0.6409(3) 0.88710(18) 0.0285(9) Uani 1 1 d . . .
H19A_1 H 0.3802 0.5999 0.8911 0.034 Uiso 1 1 calc R . .
H19B_1 H 0.2998 0.6221 0.8423 0.034 Uiso 1 1 calc R . .
C20_1 C 0.5269(3) 0.7672(3) 0.96921(17) 0.0259(9) Uani 1 1 d . . .
C21_1 C 0.6029(3) 0.7145(3) 0.9556(2) 0.0360(10) Uani 1 1 d . . .
H21_1 H 0.6056 0.6812 0.9128 0.043 Uiso 1 1 calc R . .
C22_1 C 0.6744(3) 0.7100(3) 1.0031(2) 0.0442(12) Uani 1 1 d . . .
H22_1 H 0.7258 0.6736 0.9930 0.053 Uiso 1 1 calc R . .
C23_1 C 0.6713(3) 0.7582(3) 1.0656(2) 0.0444(12) Uani 1 1 d . . .
H23_1 H 0.7209 0.7556 1.0984 0.053 Uiso 1 1 calc R . .
C24_1 C 0.5961(4) 0.8100(3) 1.0799(2) 0.0427(11) Uani 1 1 d . . .
H24_1 H 0.5935 0.8430 1.1228 0.051 Uiso 1 1 calc R . .
C25_1 C 0.5244(3) 0.8144(3) 1.03208(19) 0.0351(10) Uani 1 1 d . . .
H25_1 H 0.4726 0.8503 1.0425 0.042 Uiso 1 1 calc R . .
C26_1 C 0.5031(3) 0.7686(3) 0.83676(17) 0.0254(9) Uani 1 1 d . . .
C27_1 C 0.6208(3) 0.8142(3) 0.84064(19) 0.0303(9) Uani 1 1 d . . .
H27_1 H 0.6627 0.8436 0.8811 0.036 Uiso 1 1 calc R . .
C28_1 C 0.6758(3) 0.8165(3) 0.78607(19) 0.0348(10) Uani 1 1 d . . .
H28_1 H 0.7554 0.8490 0.7892 0.042 Uiso 1 1 calc R . .
C29_1 C 0.6166(3) 0.7722(3) 0.7266(2) 0.0396(11) Uani 1 1 d . . .
H29_1 H 0.6561 0.7711 0.6891 0.047 Uiso 1 1 calc R . .
C30_1 C 0.5007(3) 0.7299(3) 0.72205(19) 0.0398(11) Uani 1 1 d . . .
H30_1 H 0.4592 0.7013 0.6814 0.048 Uiso 1 1 calc R . .
C31_1 C 0.4439(3) 0.7289(3) 0.77686(18) 0.0321(10) Uani 1 1 d . . .
H31_1 H 0.3634 0.7007 0.7733 0.039 Uiso 1 1 calc R . .
C32_1 C 0.1293(3) 0.5045(3) 0.89638(19) 0.0299(10) Uani 1 1 d . . .
C33_1 C 0.0690(3) 0.4936(3) 0.8393(2) 0.0421(11) Uani 1 1 d . . .
H33_1 H 0.0711 0.5477 0.8249 0.050 Uiso 1 1 calc R . .
C34_1 C 0.0054(4) 0.4040(4) 0.8030(2) 0.0517(13) Uani 1 1 d . . .
H34_1 H -0.0367 0.3973 0.7643 0.062 Uiso 1 1 calc R . .
C35_1 C 0.0036(4) 0.3256(3) 0.8230(3) 0.0543(14) Uani 1 1 d . . .
H35_1 H -0.0383 0.2644 0.7976 0.065 Uiso 1 1 calc R . .
C36_1 C 0.0624(4) 0.3349(3) 0.8799(3) 0.0506(13) Uani 1 1 d . . .
H36_1 H 0.0598 0.2804 0.8940 0.061 Uiso 1 1 calc R . .
C37_1 C 0.1249(3) 0.4239(3) 0.9163(2) 0.0412(11) Uani 1 1 d . . .
H37_1 H 0.1655 0.4302 0.9554 0.049 Uiso 1 1 calc R . .
C38_1 C 0.2764(3) 0.6057(3) 1.01103(18) 0.0280(9) Uani 1 1 d . . .
C39_1 C 0.3734(3) 0.5768(3) 1.0134(2) 0.0382(11) Uani 1 1 d . . .
H39_1 H 0.4099 0.5621 0.9755 0.046 Uiso 1 1 calc R . .
C40_1 C 0.4174(4) 0.5693(3) 1.0696(2) 0.0466(12) Uani 1 1 d . . .
H40_1 H 0.4839 0.5495 1.0702 0.056 Uiso 1 1 calc R . .
C41_1 C 0.3663(4) 0.5900(3) 1.1249(2) 0.0498(12) Uani 1 1 d . . .
H41_1 H 0.3976 0.5859 1.1639 0.060 Uiso 1 1 calc R . .
C42_1 C 0.2698(4) 0.6166(3) 1.1231(2) 0.0504(13) Uani 1 1 d . . .
H42_1 H 0.2331 0.6299 1.1610 0.061 Uiso 1 1 calc R . .
C43_1 C 0.2244(4) 0.6245(3) 1.0672(2) 0.0447(12) Uani 1 1 d . . .
H43_1 H 0.1570 0.6431 1.0671 0.054 Uiso 1 1 calc R . .
Co1_2 Co 0.48907(5) 0.38154(4) 0.59621(2) 0.03406(16) Uani 1 1 d . . .
Co2_2 Co 0.37031(4) 0.36700(4) 0.68660(2) 0.03188(15) Uani 1 1 d . . .
P1_2 P 0.38671(9) 0.24770(8) 0.52772(5) 0.0336(3) Uani 1 1 d . . .
P2_2 P 0.24183(9) 0.22874(8) 0.63853(5) 0.0327(3) Uani 1 1 d . . .
O1_2 O 0.4482(4) 0.5497(3) 0.57244(17) 0.0873(13) Uani 1 1 d . . .
C1_2 C 0.4615(4) 0.4819(4) 0.5797(2) 0.0532(13) Uani 1 1 d . . .
O2_2 O 0.7111(3) 0.3974(3) 0.54660(18) 0.0987(16) Uani 1 1 d . . .
C2_2 C 0.6217(4) 0.3911(3) 0.5648(2) 0.0521(13) Uani 1 1 d . . .
O3_2 O 0.3460(3) 0.3682(3) 0.81974(16) 0.0835(13) Uani 1 1 d . . .
C3_2 C 0.3543(3) 0.3656(3) 0.7670(2) 0.0471(12) Uani 1 1 d . . .
O4_2 O 0.2785(3) 0.5227(3) 0.6871(2) 0.0907(14) Uani 1 1 d . . .
C4_2 C 0.3116(3) 0.4596(3) 0.6862(2) 0.0495(13) Uani 1 1 d . . .
C5_2 C 0.6279(4) 0.5709(3) 0.7749(2) 0.0493(12) Uani 1 1 d D . .
H5_2 H 0.5611 0.5885 0.7859 0.059 Uiso 1 1 calc R . .
C6_2 C 0.7457(4) 0.6239(4) 0.8088(3) 0.0673(16) Uani 1 1 d D . .
H6A_2 H 0.7676 0.6914 0.8086 0.081 Uiso 1 1 calc R . .
H6B_2 H 0.7481 0.6199 0.8536 0.081 Uiso 1 1 calc R . .
C7_2 C 0.8217(4) 0.5766(4) 0.7726(2) 0.0706(18) Uani 1 1 d D . .
H7A_2 H 0.8662 0.5562 0.8015 0.085 Uiso 1 1 calc R . .
H7B_2 H 0.8759 0.6207 0.7526 0.085 Uiso 1 1 calc R . .
C8_2 C 0.7500(3) 0.4916(3) 0.7220(2) 0.0472(12) Uani 1 1 d D . .
H8A_2 H 0.7564 0.4322 0.7297 0.057 Uiso 1 1 calc R . .
H8B_2 H 0.7740 0.4951 0.6791 0.057 Uiso 1 1 calc R . .
C9_2 C 0.6294(3) 0.4968(3) 0.72794(19) 0.0315(10) Uani 1 1 d D . .
C10_2 C 0.5337(3) 0.4246(3) 0.68813(18) 0.0321(10) Uani 1 1 d . . .
C11_2 C 0.5076(3) 0.3284(3) 0.66689(17) 0.0308(10) Uani 1 1 d . . .
C12_2 C 0.5548(3) 0.2608(3) 0.68023(19) 0.0324(10) Uani 1 1 d . . .
C13_2 C 0.5949(4) 0.2040(3) 0.6929(2) 0.0411(11) Uani 1 1 d . . .
C14_2 C 0.6403(4) 0.1383(3) 0.7121(2) 0.0435(11) Uani 1 1 d D . .
C15_2 C 0.6246(7) 0.1149(4) 0.7691(3) 0.098(2) Uani 1 1 d D . .
H15_2 H 0.5876 0.1443 0.8026 0.118 Uiso 1 1 calc R . .
C16_2 C 0.6735(7) 0.0367(5) 0.7714(3) 0.100(2) Uani 1 1 d . . .
H16A_2 H 0.7221 0.0523 0.8116 0.119 Uiso 1 1 calc R . .
H16B_2 H 0.6122 -0.0237 0.7673 0.119 Uiso 1 1 calc R . .
C17_2 C 0.7416(5) 0.0311(5) 0.7164(4) 0.112(3) Uani 1 1 d . . .
H17A_2 H 0.7284 -0.0359 0.6928 0.134 Uiso 1 1 calc R . .
H17B_2 H 0.8240 0.0598 0.7308 0.134 Uiso 1 1 calc R . .
C18_2 C 0.7051(5) 0.0846(4) 0.6734(3) 0.090(2) Uani 1 1 d . . .
H18A_2 H 0.7727 0.1271 0.6599 0.108 Uiso 1 1 calc R . .
H18B_2 H 0.6575 0.0400 0.6349 0.108 Uiso 1 1 calc R . .
C19_2 C 0.3055(3) 0.1661(3) 0.57198(18) 0.0349(10) Uani 1 1 d . . .
H19A_2 H 0.3569 0.1366 0.5888 0.042 Uiso 1 1 calc R . .
H19B_2 H 0.2442 0.1150 0.5428 0.042 Uiso 1 1 calc R . .
C20_2 C 0.2788(3) 0.2434(3) 0.46687(19) 0.0392(11) Uani 1 1 d . . .
C21_2 C 0.2667(5) 0.3257(4) 0.4576(3) 0.0698(16) Uani 1 1 d . . .
H21_2 H 0.3144 0.3850 0.4829 0.084 Uiso 1 1 calc R . .
C22_2 C 0.1858(6) 0.3234(5) 0.4117(3) 0.097(2) Uani 1 1 d . . .
H22_2 H 0.1792 0.3809 0.4053 0.116 Uiso 1 1 calc R . .
C23_2 C 0.1164(5) 0.2395(5) 0.3762(3) 0.0739(17) Uani 1 1 d . . .
H23_2 H 0.0603 0.2383 0.3453 0.089 Uiso 1 1 calc R . .
C24_2 C 0.1265(4) 0.1567(5) 0.3844(2) 0.0679(16) Uani 1 1 d . . .
H24_2 H 0.0775 0.0979 0.3594 0.081 Uiso 1 1 calc R . .
C25_2 C 0.2087(4) 0.1588(4) 0.4294(2) 0.0550(13) Uani 1 1 d . . .
H25_2 H 0.2167 0.1010 0.4344 0.066 Uiso 1 1 calc R . .
C26_2 C 0.4721(3) 0.1793(3) 0.48106(19) 0.0347(10) Uani 1 1 d . . .
C27_2 C 0.4854(4) 0.1768(4) 0.4175(2) 0.0566(14) Uani 1 1 d . . .
H27_2 H 0.4448 0.2068 0.3965 0.068 Uiso 1 1 calc R . .
C28_2 C 0.5575(4) 0.1309(4) 0.3842(2) 0.0659(16) Uani 1 1 d . . .
H28_2 H 0.5650 0.1292 0.3405 0.079 Uiso 1 1 calc R . .
C29_2 C 0.6180(4) 0.0878(3) 0.4137(2) 0.0529(13) Uani 1 1 d . . .
H29_2 H 0.6671 0.0562 0.3908 0.063 Uiso 1 1 calc R . .
C30_2 C 0.6067(4) 0.0911(3) 0.4764(2) 0.0528(13) Uani 1 1 d . . .
H30_2 H 0.6486 0.0616 0.4971 0.063 Uiso 1 1 calc R . .
C31_2 C 0.5349(4) 0.1368(3) 0.5106(2) 0.0460(12) Uani 1 1 d . . .
H31_2 H 0.5289 0.1390 0.5545 0.055 Uiso 1 1 calc R . .
C32_2 C 0.2013(3) 0.1430(3) 0.68609(19) 0.0358(10) Uani 1 1 d . . .
C33_2 C 0.2842(4) 0.1072(3) 0.7059(2) 0.0493(12) Uani 1 1 d . . .
H33_2 H 0.3595 0.1260 0.6933 0.059 Uiso 1 1 calc R . .
C34_2 C 0.2575(4) 0.0452(4) 0.7436(2) 0.0567(14) Uani 1 1 d . . .
H34_2 H 0.3143 0.0201 0.7553 0.068 Uiso 1 1 calc R . .
C35_2 C 0.1514(4) 0.0189(4) 0.7645(2) 0.0597(14) Uani 1 1 d . . .
H35_2 H 0.1343 -0.0239 0.7906 0.072 Uiso 1 1 calc R . .
C36_2 C 0.0700(4) 0.0554(4) 0.7470(3) 0.0721(17) Uani 1 1 d . . .
H36_2 H -0.0037 0.0389 0.7621 0.087 Uiso 1 1 calc R . .
C37_2 C 0.0939(4) 0.1166(4) 0.7075(2) 0.0590(14) Uani 1 1 d . . .
H37_2 H 0.0360 0.1402 0.6951 0.071 Uiso 1 1 calc R . .
C38_2 C 0.1037(3) 0.2241(3) 0.60390(19) 0.0371(10) Uani 1 1 d . . .
C39_2 C 0.0581(4) 0.2953(4) 0.6272(3) 0.088(2) Uani 1 1 d . . .
H39_2 H 0.1003 0.3479 0.6606 0.106 Uiso 1 1 calc R . .
C40_2 C -0.0485(5) 0.2932(5) 0.6037(4) 0.115(3) Uani 1 1 d . . .
H40_2 H -0.0791 0.3432 0.6219 0.139 Uiso 1 1 calc R . .
C41_2 C -0.1084(4) 0.2209(5) 0.5553(3) 0.0782(18) Uani 1 1 d . . .
H41_2 H -0.1790 0.2213 0.5373 0.094 Uiso 1 1 calc R . .
C42_2 C -0.0670(4) 0.1473(5) 0.5324(3) 0.090(2) Uani 1 1 d . . .
H42_2 H -0.1103 0.0945 0.4995 0.108 Uiso 1 1 calc R . .
C43_2 C 0.0385(4) 0.1486(5) 0.5570(3) 0.0792(19) Uani 1 1 d . . .
H43_2 H 0.0660 0.0962 0.5409 0.095 Uiso 1 1 calc R . .

loop_
_atom_site_aniso_label
_atom_site_aniso_U_11
_atom_site_aniso_U_22
_atom_site_aniso_U_33
_atom_site_aniso_U_23
_atom_site_aniso_U_13
_atom_site_aniso_U_12
Co1_1 0.0241(3) 0.0253(3) 0.0271(3) 0.0060(2) 0.0008(2) 0.0079(2)
Co2_1 0.0250(3) 0.0273(3) 0.0254(3) 0.0072(2) 0.0015(2) 0.0088(2)
P1_1 0.0256(5) 0.0272(6) 0.0249(6) 0.0065(5) 0.0027(4) 0.0093(5)
P2_1 0.0279(5) 0.0264(6) 0.0298(6) 0.0085(5) 0.0041(5) 0.0090(5)
O1_1 0.0476(18) 0.0375(19) 0.0429(19) -0.0064(16) -0.0034(15) 0.0101(15)
C1_1 0.028(2) 0.029(3) 0.037(3) 0.009(2) 0.003(2) 0.0115(19)
O2_1 0.059(2) 0.058(2) 0.061(2) 0.0380(19) 0.0147(18) 0.0205(18)
C2_1 0.030(2) 0.034(3) 0.037(3) 0.008(2) -0.001(2) 0.009(2)
O3_1 0.0268(17) 0.067(2) 0.055(2) 0.0190(17) 0.0006(15) 0.0031(16)
C3_1 0.034(3) 0.045(3) 0.030(2) 0.016(2) 0.005(2) 0.018(2)
O4_1 0.070(2) 0.045(2) 0.0325(19) 0.0048(16) -0.0012(16) 0.0097(17)
C4_1 0.034(2) 0.031(3) 0.033(3) 0.007(2) -0.002(2) 0.009(2)
C5_1 0.026(2) 0.038(3) 0.037(2) 0.013(2) 0.0016(19) 0.013(2)
C6_1 0.042(2) 0.034(3) 0.041(3) 0.010(2) 0.003(2) 0.017(2)
C7_1 0.033(2) 0.044(3) 0.048(3) 0.009(2) -0.002(2) 0.017(2)
C8_1 0.033(2) 0.036(3) 0.044(3) 0.006(2) -0.007(2) 0.012(2)
C9_1 0.026(2) 0.031(3) 0.026(2) 0.0103(19) 0.0052(18) 0.0119(19)
C10_1 0.026(2) 0.023(2) 0.025(2) 0.0065(18) 0.0000(17) 0.0044(18)
C11_1 0.026(2) 0.028(2) 0.029(2) 0.0093(19) 0.0013(18) 0.0060(18)
C12_1 0.024(2) 0.025(2) 0.034(3) 0.009(2) 0.0018(19) 0.0064(18)
C13_1 0.027(2) 0.045(3) 0.034(3) 0.009(2) -0.001(2) 0.011(2)
C14_1 0.043(3) 0.076(4) 0.028(3) 0.010(3) 0.002(2) 0.034(3)
C15_1 0.064(3) 0.058(4) 0.030(3) -0.011(2) -0.007(2) 0.010(3)
C16_1 0.148(7) 0.135(7) 0.031(3) -0.012(4) -0.015(4) 0.066(6)
C17_1 0.116(6) 0.173(8) 0.026(3) 0.013(4) 0.009(3) 0.044(6)
C18_1 0.066(3) 0.117(5) 0.043(3) 0.034(3) 0.010(3) 0.024(4)
C19_1 0.031(2) 0.028(2) 0.027(2) 0.0076(18) 0.0015(18) 0.0091(18)
C20_1 0.023(2) 0.026(2) 0.028(2) 0.0089(18) 0.0001(17) 0.0058(18)
C21_1 0.032(2) 0.047(3) 0.033(2) 0.010(2) 0.003(2) 0.016(2)
C22_1 0.031(2) 0.059(3) 0.051(3) 0.026(3) 0.005(2) 0.017(2)
C23_1 0.036(2) 0.055(3) 0.043(3) 0.026(2) -0.013(2) 0.004(2)
C24_1 0.052(3) 0.045(3) 0.031(3) 0.007(2) -0.007(2) 0.017(2)
C25_1 0.041(2) 0.032(3) 0.035(3) 0.009(2) 0.002(2) 0.015(2)
C26_1 0.028(2) 0.023(2) 0.026(2) 0.0033(18) 0.0024(18) 0.0124(18)
C27_1 0.033(2) 0.029(2) 0.030(2) 0.0094(19) 0.0025(19) 0.0094(19)
C28_1 0.028(2) 0.041(3) 0.035(3) 0.014(2) 0.005(2) 0.007(2)
C29_1 0.038(2) 0.054(3) 0.035(3) 0.020(2) 0.015(2) 0.019(2)
C30_1 0.043(3) 0.051(3) 0.024(2) 0.012(2) 0.003(2) 0.009(2)
C31_1 0.028(2) 0.034(3) 0.033(2) 0.009(2) 0.0006(19) 0.0081(19)
C32_1 0.028(2) 0.026(2) 0.037(3) 0.0082(19) 0.0098(19) 0.0094(18)
C33_1 0.045(3) 0.029(3) 0.046(3) 0.004(2) 0.001(2) 0.006(2)
C34_1 0.045(3) 0.047(3) 0.050(3) -0.002(3) -0.006(2) 0.007(2)
C35_1 0.043(3) 0.030(3) 0.074(4) -0.004(3) 0.009(3) 0.002(2)
C36_1 0.045(3) 0.033(3) 0.077(4) 0.018(3) 0.010(3) 0.012(2)
C37_1 0.033(2) 0.037(3) 0.054(3) 0.014(2) 0.006(2) 0.008(2)
C38_1 0.031(2) 0.027(2) 0.031(2) 0.0138(18) 0.0027(18) 0.0108(18)
C39_1 0.037(2) 0.044(3) 0.042(3) 0.019(2) 0.010(2) 0.018(2)
C40_1 0.042(3) 0.056(3) 0.060(3) 0.034(3) 0.006(2) 0.026(2)
C41_1 0.052(3) 0.063(3) 0.048(3) 0.032(3) 0.004(2) 0.023(3)
C42_1 0.065(3) 0.073(4) 0.036(3) 0.031(3) 0.018(2) 0.040(3)
C43_1 0.044(3) 0.054(3) 0.052(3) 0.025(2) 0.017(2) 0.030(2)
Co1_2 0.0391(3) 0.0346(4) 0.0286(3) 0.0099(3) 0.0034(3) 0.0102(3)
Co2_2 0.0297(3) 0.0363(4) 0.0292(3) 0.0069(3) 0.0009(2) 0.0108(3)
P1_2 0.0367(6) 0.0367(7) 0.0287(6) 0.0096(5) 0.0025(5) 0.0126(5)
P2_2 0.0319(6) 0.0352(7) 0.0306(6) 0.0089(5) 0.0023(5) 0.0094(5)
O1_2 0.169(4) 0.056(3) 0.053(2) 0.020(2) 0.007(2) 0.053(3)
C1_2 0.089(4) 0.042(3) 0.034(3) 0.013(2) 0.001(3) 0.026(3)
O2_2 0.059(2) 0.128(4) 0.073(3) -0.006(3) 0.033(2) 0.001(2)
C2_2 0.051(3) 0.061(3) 0.033(3) 0.005(2) 0.006(2) 0.005(3)
O3_2 0.067(2) 0.144(4) 0.034(2) 0.031(2) 0.0033(18) 0.018(2)
C3_2 0.033(2) 0.068(4) 0.033(3) 0.012(2) -0.003(2) 0.007(2)
O4_2 0.050(2) 0.052(3) 0.169(4) 0.019(3) -0.004(2) 0.022(2)
C4_2 0.029(2) 0.036(3) 0.076(4) 0.001(3) -0.010(2) 0.009(2)
C5_2 0.040(3) 0.047(3) 0.058(3) 0.001(3) -0.010(2) 0.021(2)
C6_2 0.049(3) 0.046(3) 0.095(4) -0.011(3) -0.037(3) 0.021(3)
C7_2 0.035(3) 0.092(4) 0.055(3) -0.015(3) 0.000(2) 0.002(3)
C8_2 0.028(2) 0.057(3) 0.045(3) -0.001(2) -0.001(2) 0.009(2)
C9_2 0.031(2) 0.027(2) 0.035(2) 0.010(2) -0.0013(19) 0.0041(19)
C10_2 0.032(2) 0.040(3) 0.027(2) 0.010(2) 0.0073(19) 0.015(2)
C11_2 0.030(2) 0.040(3) 0.022(2) 0.0086(19) 0.0042(18) 0.010(2)
C12_2 0.031(2) 0.035(3) 0.031(2) 0.007(2) 0.0022(19) 0.010(2)
C13_2 0.038(2) 0.043(3) 0.043(3) 0.013(2) 0.007(2) 0.012(2)
C14_2 0.049(3) 0.041(3) 0.047(3) 0.013(2) -0.002(2) 0.022(2)
C15_2 0.200(7) 0.084(5) 0.052(4) 0.027(3) 0.014(4) 0.096(5)
C16_2 0.190(8) 0.076(5) 0.059(4) 0.011(3) -0.013(4) 0.085(5)
C17_2 0.068(4) 0.111(6) 0.219(9) 0.114(6) 0.051(5) 0.060(4)
C18_2 0.098(5) 0.093(5) 0.122(5) 0.063(4) 0.054(4) 0.063(4)
C19_2 0.037(2) 0.035(3) 0.032(2) 0.008(2) 0.0023(19) 0.008(2)
C20_2 0.038(2) 0.049(3) 0.030(2) 0.010(2) 0.005(2) 0.012(2)
C21_2 0.076(4) 0.057(4) 0.076(4) 0.014(3) -0.026(3) 0.023(3)
C22_2 0.104(5) 0.084(5) 0.109(6) 0.022(4) -0.042(4) 0.044(4)
C23_2 0.061(4) 0.106(6) 0.062(4) 0.015(4) -0.017(3) 0.044(4)
C24_2 0.051(3) 0.090(5) 0.053(3) 0.004(3) -0.007(3) 0.019(3)
C25_2 0.053(3) 0.065(4) 0.046(3) 0.015(3) -0.011(3) 0.018(3)
C26_2 0.031(2) 0.038(3) 0.033(2) 0.006(2) 0.0056(19) 0.009(2)
C27_2 0.061(3) 0.080(4) 0.039(3) 0.018(3) 0.014(2) 0.034(3)
C28_2 0.064(3) 0.099(5) 0.037(3) 0.010(3) 0.015(3) 0.034(3)
C29_2 0.044(3) 0.058(3) 0.056(3) 0.005(3) 0.011(3) 0.023(3)
C30_2 0.044(3) 0.052(3) 0.069(4) 0.018(3) 0.007(3) 0.021(2)
C31_2 0.052(3) 0.054(3) 0.037(3) 0.012(2) 0.005(2) 0.023(3)
C32_2 0.039(2) 0.035(3) 0.030(2) 0.007(2) 0.002(2) 0.009(2)
C33_2 0.041(3) 0.061(3) 0.052(3) 0.027(3) 0.009(2) 0.015(2)
C34_2 0.074(4) 0.066(4) 0.043(3) 0.029(3) 0.003(3) 0.029(3)
C35_2 0.063(3) 0.069(4) 0.052(3) 0.039(3) 0.010(3) 0.008(3)
C36_2 0.046(3) 0.111(5) 0.074(4) 0.059(4) 0.017(3) 0.016(3)
C37_2 0.040(3) 0.094(4) 0.060(3) 0.046(3) 0.013(3) 0.023(3)
C38_2 0.032(2) 0.040(3) 0.035(3) 0.007(2) 0.001(2) 0.007(2)
C39_2 0.044(3) 0.046(4) 0.151(6) -0.010(4) -0.037(3) 0.010(3)
C40_2 0.052(4) 0.053(4) 0.222(9) 0.004(5) -0.046(5) 0.015(3)
C41_2 0.044(3) 0.084(5) 0.105(5) 0.040(4) -0.034(3) 0.006(3)
C42_2 0.045(3) 0.128(6) 0.067(4) -0.026(4) -0.019(3) 0.023(4)
C43_2 0.047(3) 0.097(5) 0.073(4) -0.021(4) -0.010(3) 0.029(3)

loop_
_geom_bond_atom_site_label_1
_geom_bond_atom_site_label_2
_geom_bond_distance
_geom_bond_site_symmetry_2
_geom_bond_publ_flag
Co1_1 C2_1 1.767(5) . ?
Co1_1 C1_1 1.786(4) . ?
Co1_1 C10_1 1.935(4) . ?
Co1_1 C11_1 1.968(4) . ?
Co1_1 P1_1 2.2198(10) . ?
Co1_1 Co2_1 2.4722(7) . ?
Co2_1 C3_1 1.770(4) . ?
Co2_1 C4_1 1.783(4) . ?
Co2_1 C11_1 1.946(4) . ?
Co2_1 C10_1 1.972(4) . ?
Co2_1 P2_1 2.2360(11) . ?
P1_1 C20_1 1.831(4) . ?
P1_1 C26_1 1.836(3) . ?
P1_1 C19_1 1.837(4) . ?
P2_1 C38_1 1.824(4) . ?
P2_1 C32_1 1.831(4) . ?
P2_1 C19_1 1.838(3) . ?
O1_1 C1_1 1.146(4) . ?
O2_1 C2_1 1.149(5) . ?
O3_1 C3_1 1.141(4) . ?
O4_1 C4_1 1.142(4) . ?
C5_1 C9_1 1.322(5) . ?
C5_1 C6_1 1.504(5) . ?
C5_1 H5_1 0.9500 . ?
C6_1 C7_1 1.526(5) . ?
C6_1 H6A_1 0.9900 . ?
C6_1 H6B_1 0.9900 . ?
C7_1 C8_1 1.533(5) . ?
C7_1 H7A_1 0.9900 . ?
C7_1 H7B_1 0.9900 . ?
C8_1 C9_1 1.513(5) . ?
C8_1 H8A_1 0.9900 . ?
C8_1 H8B_1 0.9900 . ?
C9_1 C10_1 1.446(5) . ?
C10_1 C11_1 1.366(5) . ?
C11_1 C12_1 1.409(5) . ?
C12_1 C13_1 1.197(5) . ?
C13_1 C14_1 1.435(6) . ?
C14_1 C15_1 1.382(6) . ?
C14_1 C18_1 1.440(6) . ?
C15_1 C16_1 1.500(6) . ?
C15_1 H15_1 0.9500 . ?
C16_1 C17_1 1.515(8) . ?
C16_1 H16A_1 0.9900 . ?
C16_1 H16B_1 0.9900 . ?
C17_1 C18_1 1.517(7) . ?
C17_1 H17A_1 0.9900 . ?
C17_1 H17B_1 0.9900 . ?
C18_1 H18A_1 0.9900 . ?
C18_1 H18B_1 0.9900 . ?
C19_1 H19A_1 0.9900 . ?
C19_1 H19B_1 0.9900 . ?
C20_1 C25_1 1.384(5) . ?
C20_1 C21_1 1.391(5) . ?
C21_1 C22_1 1.378(6) . ?
C21_1 H21_1 0.9500 . ?
C22_1 C23_1 1.382(6) . ?
C22_1 H22_1 0.9500 . ?
C23_1 C24_1 1.374(6) . ?
C23_1 H23_1 0.9500 . ?
C24_1 C25_1 1.383(6) . ?
C24_1 H24_1 0.9500 . ?
C25_1 H25_1 0.9500 . ?
C26_1 C31_1 1.387(5) . ?
C26_1 C27_1 1.400(5) . ?
C27_1 C28_1 1.374(5) . ?
C27_1 H27_1 0.9500 . ?
C28_1 C29_1 1.386(6) . ?
C28_1 H28_1 0.9500 . ?
C29_1 C30_1 1.372(5) . ?
C29_1 H29_1 0.9500 . ?
C30_1 C31_1 1.388(5) . ?
C30_1 H30_1 0.9500 . ?
C31_1 H31_1 0.9500 . ?
C32_1 C33_1 1.387(6) . ?
C32_1 C37_1 1.393(6) . ?
C33_1 C34_1 1.392(6) . ?
C33_1 H33_1 0.9500 . ?
C34_1 C35_1 1.371(7) . ?
C34_1 H34_1 0.9500 . ?
C35_1 C36_1 1.381(7) . ?
C35_1 H35_1 0.9500 . ?
C36_1 C37_1 1.384(6) . ?
C36_1 H36_1 0.9500 . ?
C37_1 H37_1 0.9500 . ?
C38_1 C43_1 1.389(5) . ?
C38_1 C39_1 1.390(5) . ?
C39_1 C40_1 1.377(6) . ?
C39_1 H39_1 0.9500 . ?
C40_1 C41_1 1.372(6) . ?
C40_1 H40_1 0.9500 . ?
C41_1 C42_1 1.364(6) . ?
C41_1 H41_1 0.9500 . ?
C42_1 C43_1 1.380(6) . ?
C42_1 H42_1 0.9500 . ?
C43_1 H43_1 0.9500 . ?
Co1_2 C2_2 1.752(5) . ?
Co1_2 C1_2 1.783(5) . ?
Co1_2 C11_2 1.949(4) . ?
Co1_2 C10_2 1.961(4) . ?
Co1_2 P1_2 2.2223(12) . ?
Co1_2 Co2_2 2.4742(7) . ?
Co2_2 C3_2 1.767(5) . ?
Co2_2 C4_2 1.770(5) . ?
Co2_2 C10_2 1.937(4) . ?
Co2_2 C11_2 1.960(4) . ?
Co2_2 P2_2 2.2313(12) . ?
P1_2 C26_2 1.832(4) . ?
P1_2 C19_2 1.836(4) . ?
P1_2 C20_2 1.839(5) . ?
P2_2 C38_2 1.823(4) . ?
P2_2 C32_2 1.829(4) . ?
P2_2 C19_2 1.843(4) . ?
O1_2 C1_2 1.144(5) . ?
O2_2 C2_2 1.156(5) . ?
O3_2 C3_2 1.143(5) . ?
O4_2 C4_2 1.149(5) . ?
C5_2 C9_2 1.330(5) . ?
C5_2 C6_2 1.513(6) . ?
C5_2 H5_2 0.9500 . ?
C6_2 C7_2 1.463(6) . ?
C6_2 H6A_2 0.9900 . ?
C6_2 H6B_2 0.9900 . ?
C7_2 C8_2 1.510(6) . ?
C7_2 H7A_2 0.9900 . ?
C7_2 H7B_2 0.9900 . ?
C8_2 C9_2 1.511(5) . ?
C8_2 H8A_2 0.9900 . ?
C8_2 H8B_2 0.9900 . ?
C9_2 C10_2 1.448(5) . ?
C10_2 C11_2 1.366(6) . ?
C11_2 C12_2 1.411(6) . ?
C12_2 C13_2 1.199(6) . ?
C13_2 C14_2 1.424(6) . ?
C14_2 C15_2 1.374(7) . ?
C14_2 C18_2 1.438(6) . ?
C15_2 C16_2 1.499(7) . ?
C15_2 H15_2 0.9500 . ?
C16_2 C17_2 1.465(8) . ?
C16_2 H16A_2 0.9900 . ?
C16_2 H16B_2 0.9900 . ?
C17_2 C18_2 1.529(8) . ?
C17_2 H17A_2 0.9900 . ?
C17_2 H17B_2 0.9900 . ?
C18_2 H18A_2 0.9900 . ?
C18_2 H18B_2 0.9900 . ?
C19_2 H19A_2 0.9900 . ?
C19_2 H19B_2 0.9900 . ?
C20_2 C21_2 1.373(7) . ?
C20_2 C25_2 1.376(6) . ?
C21_2 C22_2 1.388(7) . ?
C21_2 H21_2 0.9500 . ?
C22_2 C23_2 1.352(8) . ?
C22_2 H22_2 0.9500 . ?
C23_2 C24_2 1.363(8) . ?
C23_2 H23_2 0.9500 . ?
C24_2 C25_2 1.386(7) . ?
C24_2 H24_2 0.9500 . ?
C25_2 H25_2 0.9500 . ?
C26_2 C27_2 1.385(6) . ?
C26_2 C31_2 1.387(6) . ?
C27_2 C28_2 1.387(6) . ?
C27_2 H27_2 0.9500 . ?
C28_2 C29_2 1.374(7) . ?
C28_2 H28_2 0.9500 . ?
C29_2 C30_2 1.360(6) . ?
C29_2 H29_2 0.9500 . ?
C30_2 C31_2 1.392(5) . ?
C30_2 H30_2 0.9500 . ?
C31_2 H31_2 0.9500 . ?
C32_2 C37_2 1.383(6) . ?
C32_2 C33_2 1.398(6) . ?
C33_2 C34_2 1.374(6) . ?
C33_2 H33_2 0.9500 . ?
C34_2 C35_2 1.364(6) . ?
C34_2 H34_2 0.9500 . ?
C35_2 C36_2 1.373(7) . ?
C35_2 H35_2 0.9500 . ?
C36_2 C37_2 1.396(7) . ?
C36_2 H36_2 0.9500 . ?
C37_2 H37_2 0.9500 . ?
C38_2 C39_2 1.358(6) . ?
C38_2 C43_2 1.370(6) . ?
C39_2 C40_2 1.389(7) . ?
C39_2 H39_2 0.9500 . ?
C40_2 C41_2 1.344(8) . ?
C40_2 H40_2 0.9500 . ?
C41_2 C42_2 1.356(8) . ?
C41_2 H41_2 0.9500 . ?
C42_2 C43_2 1.388(7) . ?
C42_2 H42_2 0.9500 . ?
C43_2 H43_2 0.9500 . ?
